data_4345050
loop_
_publ_author_name
'Kriegel, Benjamin M.'
'Naested, Lara C. E.'
'Nocton, Gr\'egory'
'Lakshmi, K. V.'
'Lohrey, Trevor D.'
'Bergman, Robert G.'
'Arnold, John'

_publ_section_title
;
 Redox-Initiated Reactivity of Dinuclear \b-Diketiminatoniobium Imido
 Complexes.
;
_journal_issue 3
_journal_name_full 'Inorganic chemistry'
_journal_page_first 1626
_journal_page_last 1637
_journal_paper_doi 10.1021/acs.inorgchem.6b02735
_journal_volume 56
_journal_year 2017
_chemical_formula_sum 'C54 H78 N6 Nb2'
_chemical_formula_weight 997.04
_chemical_name_common bmkxr50
_space_group_crystal_system monoclinic
_space_group_IT_number 14
_space_group_name_Hall '-P 2yn'
_space_group_name_H-M_alt 'P 1 21/n 1'
_symmetry_space_group_name_Hall '-P 2yn'
_symmetry_space_group_name_H-M 'P 1 21/n 1'
_atom_sites_solution_hydrogens mixed
_atom_sites_solution_primary iterative
_atom_sites_solution_secondary difmap
_audit_creation_method SHELXL-2014/7
_cell_angle_alpha 90
_cell_angle_beta 93.481(2)
_cell_angle_gamma 90
_cell_formula_units_Z 2
_cell_length_a 12.1729(5)
_cell_length_b 15.8007(6)
_cell_length_c 13.4968(5)
_cell_measurement_reflns_used 9972
_cell_measurement_temperature 100(2)
_cell_measurement_theta_max 25.36
_cell_measurement_theta_min 2.54
_cell_volume 2591.19(17)
_computing_cell_refinement 'Bruker SAINT'
_computing_data_collection 'Bruker APEX2'
_computing_data_reduction 'Bruker SAINT'
_computing_molecular_graphics ORTEP-32
_computing_publication_material WinGX
_computing_structure_refinement 'SHELXL-2014/7 (Sheldrick, 2014)'
_computing_structure_solution SHELXT
_diffrn_ambient_temperature 100(2)
_diffrn_detector_area_resol_mean 8.366
_diffrn_measured_fraction_theta_full 1.000
_diffrn_measured_fraction_theta_max 0.995
_diffrn_measurement_device_type 'Bruker APEX-II CCD'
_diffrn_measurement_method 'phi and omega scans''
_diffrn_radiation_type MoK\a
_diffrn_radiation_wavelength 0.71073
_diffrn_reflns_av_R_equivalents 0.0516
_diffrn_reflns_av_unetI/netI 0.0488
_diffrn_reflns_Laue_measured_fraction_full 1.000
_diffrn_reflns_Laue_measured_fraction_max 0.995
_diffrn_reflns_limit_h_max 13
_diffrn_reflns_limit_h_min -14
_diffrn_reflns_limit_k_max 18
_diffrn_reflns_limit_k_min -19
_diffrn_reflns_limit_l_max 16
_diffrn_reflns_limit_l_min -15
_diffrn_reflns_number 25246
_diffrn_reflns_point_group_measured_fraction_full 1.000
_diffrn_reflns_point_group_measured_fraction_max 0.995
_diffrn_reflns_theta_full 25.000
_diffrn_reflns_theta_max 25.405
_diffrn_reflns_theta_min 1.987
_diffrn_source 'microfocus sealed tube'
_exptl_absorpt_coefficient_mu 0.482
_exptl_absorpt_correction_T_max 0.7452
_exptl_absorpt_correction_T_min 0.6782
_exptl_absorpt_correction_type multi-scan
_exptl_absorpt_process_details SADABS
_exptl_crystal_colour violet
_exptl_crystal_density_diffrn 1.278
_exptl_crystal_description block
_exptl_crystal_F_000 1052
_exptl_crystal_size_max 0.060
_exptl_crystal_size_mid 0.040
_exptl_crystal_size_min 0.040
_refine_diff_density_max 1.952
_refine_diff_density_min -0.379
_refine_diff_density_rms 0.094
_refine_ls_extinction_method none
_refine_ls_goodness_of_fit_ref 1.021
_refine_ls_hydrogen_treatment mixed
_refine_ls_matrix_type full
_refine_ls_number_parameters 295
_refine_ls_number_reflns 4749
_refine_ls_number_restraints 0
_refine_ls_restrained_S_all 1.021
_refine_ls_R_factor_all 0.0619
_refine_ls_R_factor_gt 0.0421
_refine_ls_shift/su_max 0.000
_refine_ls_shift/su_mean 0.000
_refine_ls_structure_factor_coef Fsqd
_refine_ls_weighting_details 'w=1/[\s^2^(Fo^2^)+(0.0533P)^2^+3.4979P] where P=(Fo^2^+2Fc^2^)/3'
_refine_ls_weighting_scheme calc
_refine_ls_wR_factor_gt 0.0979
_refine_ls_wR_factor_ref 0.1094
_reflns_Friedel_coverage 0.000
_reflns_number_gt 3661
_reflns_number_total 4749
_reflns_threshold_expression 'I > 2\s(I)'
_cod_data_source_file ic6b02735_si_002.cif
_cod_data_source_block shelx
_cod_depositor_comments 'Adding full bibliography for 4345050--4345053.cif.'
_cod_database_code 4345050
_shelx_shelxl_version_number 2014/7
_shelx_space_group_comment
; 
The symmetry employed for this shelxl refinement is uniquely defined 
by the following loop, which should always be used as a source of 
symmetry information in preference to the above space-group names. 
They are only intended as comments. 
;
_shelx_estimated_absorpt_t_min 0.972
_shelx_estimated_absorpt_t_max 0.981

loop_
_space_group_symop_operation_xyz
'x, y, z'
'-x+1/2, y+1/2, -z+1/2'
'-x, -y, -z'
'x-1/2, -y-1/2, z-1/2'

loop_
_atom_site_label
_atom_site_type_symbol
_atom_site_fract_x
_atom_site_fract_y
_atom_site_fract_z
_atom_site_U_iso_or_equiv
_atom_site_adp_type
_atom_site_occupancy
_atom_site_site_symmetry_order
_atom_site_calc_flag
_atom_site_refinement_flags_posn
_atom_site_refinement_flags_adp
C1 C 0.2121(3) 0.5297(2) 0.6478(3) 0.0190(7) Uani 1 1 d . .
C2 C 0.1528(3) 0.5671(2) 0.5673(3) 0.0205(8) Uani 1 1 d . .
H2 H 0.0958 0.6045 0.5844 0.025 Uiso 1 1 calc R U
C3 C 0.1646(3) 0.5578(2) 0.4656(3) 0.0180(7) Uani 1 1 d . .
C4 C 0.1654(3) 0.5400(2) 0.7482(3) 0.0246(8) Uani 1 1 d . .
H4A H 0.1430 0.4846 0.7727 0.037 Uiso 1 1 calc R U
H4B H 0.1013 0.5776 0.7423 0.037 Uiso 1 1 calc R U
H4C H 0.2215 0.5645 0.7949 0.037 Uiso 1 1 calc R U
C5 C 0.0720(3) 0.5925(2) 0.3971(3) 0.0215(8) Uani 1 1 d . .
H5A H 0.1009 0.6365 0.3546 0.032 Uiso 1 1 calc R U
H5B H 0.0150 0.6167 0.4368 0.032 Uiso 1 1 calc R U
H5C H 0.0403 0.5466 0.3557 0.032 Uiso 1 1 calc R U
C6 C 0.3461(3) 0.4385(2) 0.7275(2) 0.0182(7) Uani 1 1 d . .
C7 C 0.3087(3) 0.3550(2) 0.7414(3) 0.0207(8) Uani 1 1 d . .
C8 C 0.3508(3) 0.3103(2) 0.8235(3) 0.0226(8) Uani 1 1 d . .
H8 H 0.3268 0.2538 0.8329 0.027 Uiso 1 1 calc R U
C9 C 0.4269(3) 0.3452(2) 0.8924(3) 0.0242(8) Uani 1 1 d . .
C10 C 0.4616(3) 0.4277(2) 0.8770(3) 0.0230(8) Uani 1 1 d . .
H10 H 0.5130 0.4527 0.9240 0.028 Uiso 1 1 calc R U
C11 C 0.4233(3) 0.4750(2) 0.7946(2) 0.0198(8) Uani 1 1 d . .
C12 C 0.2213(3) 0.3165(2) 0.6714(3) 0.0269(9) Uani 1 1 d . .
H12A H 0.2160 0.2557 0.6846 0.040 Uiso 1 1 calc R U
H12B H 0.2408 0.3253 0.6027 0.040 Uiso 1 1 calc R U
H12C H 0.1503 0.3435 0.6813 0.040 Uiso 1 1 calc R U
C13 C 0.4702(4) 0.2963(3) 0.9827(3) 0.0361(10) Uani 1 1 d . .
H13A H 0.4104 0.2868 1.0269 0.054 Uiso 1 1 calc R U
H13B H 0.5291 0.3286 1.0178 0.054 Uiso 1 1 calc R U
H13C H 0.4990 0.2416 0.9618 0.054 Uiso 1 1 calc R U
C14 C 0.4646(3) 0.5640(2) 0.7815(3) 0.0251(8) Uani 1 1 d . .
H14A H 0.4898 0.5706 0.7144 0.038 Uiso 1 1 calc R U
H14B H 0.5259 0.5750 0.8303 0.038 Uiso 1 1 calc R U
H14C H 0.4049 0.6042 0.7915 0.038 Uiso 1 1 calc R U
C15 C 0.2409(3) 0.5062(2) 0.3204(2) 0.0178(7) Uani 1 1 d . .
C16 C 0.2779(3) 0.5660(2) 0.2540(3) 0.0200(8) Uani 1 1 d . .
C17 C 0.2620(3) 0.5503(2) 0.1532(3) 0.0215(8) Uani 1 1 d . .
H17 H 0.2858 0.5915 0.1079 0.026 Uiso 1 1 calc R U
C18 C 0.2130(3) 0.4770(2) 0.1157(3) 0.0242(8) Uani 1 1 d . .
C19 C 0.1782(3) 0.4179(2) 0.1834(3) 0.0234(8) Uani 1 1 d . .
H19 H 0.1447 0.3669 0.1594 0.028 Uiso 1 1 calc R U
C20 C 0.1909(3) 0.4313(2) 0.2853(3) 0.0186(7) Uani 1 1 d . .
C21 C 0.3321(3) 0.6474(2) 0.2903(3) 0.0246(8) Uani 1 1 d . .
H21A H 0.2792 0.6812 0.3253 0.037 Uiso 1 1 calc R U
H21B H 0.3565 0.6795 0.2335 0.037 Uiso 1 1 calc R U
H21C H 0.3957 0.6341 0.3357 0.037 Uiso 1 1 calc R U
C22 C 0.1948(4) 0.4639(3) 0.0051(3) 0.0339(10) Uani 1 1 d . .
H22A H 0.1165 0.4708 -0.0145 0.051 Uiso 1 1 calc R U
H22B H 0.2185 0.4068 -0.0121 0.051 Uiso 1 1 calc R U
H22C H 0.2377 0.5057 -0.0299 0.051 Uiso 1 1 calc R U
C23 C 0.1473(3) 0.3680(2) 0.3568(3) 0.0226(8) Uani 1 1 d . .
H23A H 0.1080 0.3229 0.3196 0.034 Uiso 1 1 calc R U
H23B H 0.0968 0.3965 0.3998 0.034 Uiso 1 1 calc R U
H23C H 0.2087 0.3436 0.3975 0.034 Uiso 1 1 calc R U
C24 C 0.4719(3) 0.2783(2) 0.4484(3) 0.0227(8) Uani 1 1 d . .
C25 C 0.4420(3) 0.2176(2) 0.5309(3) 0.0326(9) Uani 1 1 d . .
H25A H 0.4719 0.2392 0.5951 0.049 Uiso 1 1 calc R U
H25B H 0.4732 0.1616 0.5189 0.049 Uiso 1 1 calc R U
H25C H 0.3618 0.2132 0.5317 0.049 Uiso 1 1 calc R U
C26 C 0.4164(3) 0.2496(2) 0.3491(3) 0.0302(9) Uani 1 1 d . .
H26A H 0.3366 0.2462 0.3548 0.045 Uiso 1 1 calc R U
H26B H 0.4447 0.1939 0.3316 0.045 Uiso 1 1 calc R U
H26C H 0.4323 0.2905 0.2972 0.045 Uiso 1 1 calc R U
C27 C 0.5963(3) 0.2811(2) 0.4402(3) 0.0288(9) Uani 1 1 d . .
H27A H 0.6140 0.3206 0.3875 0.043 Uiso 1 1 calc R U
H27B H 0.6230 0.2244 0.4244 0.043 Uiso 1 1 calc R U
H27C H 0.6319 0.3000 0.5034 0.043 Uiso 1 1 calc R U
N1 N 0.3038(2) 0.48375(17) 0.6398(2) 0.0177(6) Uani 1 1 d . .
N2 N 0.2498(2) 0.52043(17) 0.4268(2) 0.0166(6) Uani 1 1 d . .
N3 N 0.4337(2) 0.36350(18) 0.4722(2) 0.0205(7) Uani 1 1 d . .
Nb1 Nb 0.39785(2) 0.46794(2) 0.50643(2) 0.01635(12) Uani 1 1 d . .
H1 H 0.474(3) 0.517(2) 0.401(2) 0.017(9) Uiso 1 1 d . .

loop_
_atom_site_aniso_label
_atom_site_aniso_U_11
_atom_site_aniso_U_22
_atom_site_aniso_U_33
_atom_site_aniso_U_23
_atom_site_aniso_U_13
_atom_site_aniso_U_12
C1 0.0172(18) 0.0182(18) 0.0216(18) -0.0001(15) 0.0016(14) -0.0035(15)
C2 0.0166(18) 0.0203(18) 0.0248(19) 0.0009(16) 0.0013(15) 0.0015(15)
C3 0.0149(18) 0.0142(17) 0.0246(19) -0.0015(15) -0.0011(14) -0.0019(14)
C4 0.0217(19) 0.032(2) 0.0205(19) 0.0022(17) 0.0056(15) 0.0058(16)
C5 0.0189(19) 0.0246(19) 0.0208(18) -0.0014(16) -0.0006(14) 0.0047(15)
C6 0.0182(18) 0.0247(19) 0.0120(17) 0.0048(15) 0.0024(14) 0.0057(15)
C7 0.0178(19) 0.0226(19) 0.0218(19) 0.0009(16) 0.0034(15) 0.0024(15)
C8 0.028(2) 0.0175(18) 0.023(2) 0.0029(16) 0.0069(16) -0.0003(15)
C9 0.032(2) 0.023(2) 0.0173(18) 0.0009(16) 0.0048(16) 0.0075(16)
C10 0.023(2) 0.029(2) 0.0171(18) -0.0056(16) 0.0021(15) 0.0069(16)
C11 0.0206(19) 0.0228(19) 0.0160(18) -0.0012(15) 0.0024(14) 0.0064(15)
C12 0.026(2) 0.027(2) 0.028(2) 0.0032(17) 0.0004(16) -0.0041(17)
C13 0.056(3) 0.032(2) 0.019(2) 0.0024(18) -0.0058(18) 0.011(2)
C14 0.030(2) 0.0232(19) 0.0221(19) -0.0029(16) -0.0007(16) -0.0003(16)
C15 0.0133(18) 0.0234(19) 0.0166(18) 0.0022(15) -0.0006(14) 0.0038(14)
C16 0.0167(18) 0.0203(18) 0.0228(19) 0.0013(16) -0.0010(14) 0.0041(15)
C17 0.0175(18) 0.028(2) 0.0191(18) 0.0073(16) 0.0026(14) 0.0036(15)
C18 0.0197(19) 0.035(2) 0.0175(18) -0.0039(17) 0.0010(15) 0.0044(17)
C19 0.0215(19) 0.024(2) 0.0242(19) -0.0055(17) -0.0027(15) 0.0012(16)
C20 0.0143(18) 0.0202(18) 0.0213(18) 0.0022(15) 0.0008(14) 0.0035(14)
C21 0.024(2) 0.023(2) 0.026(2) 0.0042(16) -0.0006(16) -0.0013(16)
C22 0.040(2) 0.043(3) 0.019(2) -0.0057(18) 0.0014(17) -0.004(2)
C23 0.0197(19) 0.0222(19) 0.026(2) -0.0020(16) 0.0028(15) 0.0002(15)
C24 0.026(2) 0.0169(18) 0.0249(19) -0.0031(16) 0.0001(15) 0.0044(15)
C25 0.041(2) 0.022(2) 0.036(2) 0.0033(18) 0.0078(18) 0.0021(18)
C26 0.031(2) 0.026(2) 0.034(2) -0.0100(18) -0.0038(17) 0.0019(17)
C27 0.028(2) 0.024(2) 0.035(2) -0.0029(18) 0.0019(17) 0.0046(17)
N1 0.0167(15) 0.0200(16) 0.0162(15) 0.0006(12) -0.0005(12) -0.0003(12)
N2 0.0172(15) 0.0175(15) 0.0149(14) 0.0018(12) 0.0003(11) 0.0001(12)
N3 0.0199(16) 0.0200(16) 0.0220(16) -0.0001(13) 0.0031(12) 0.0019(12)
Nb1 0.01577(19) 0.01651(18) 0.01666(18) 0.00074(13) 0.00013(12) 0.00069(13)

loop_
_atom_type_symbol
_atom_type_description
_atom_type_scat_dispersion_real
_atom_type_scat_dispersion_imag
_atom_type_scat_source
C C 0.0033 0.0016 'International Tables Vol C Tables 4.2.6.8 and 6.1.1.4'
H H 0.0000 0.0000 'International Tables Vol C Tables 4.2.6.8 and 6.1.1.4'
N N 0.0061 0.0033 'International Tables Vol C Tables 4.2.6.8 and 6.1.1.4'
Nb Nb -2.0727 0.6215 'International Tables Vol C Tables 4.2.6.8 and 6.1.1.4'

loop_
_geom_angle_atom_site_label_1
_geom_angle_atom_site_label_2
_geom_angle_atom_site_label_3
_geom_angle
_geom_angle_site_symmetry_1
_geom_angle_site_symmetry_3
N1 C1 C2 124.0(3) . .
N1 C1 C4 119.4(3) . .
C2 C1 C4 116.5(3) . .
C3 C2 C1 129.8(3) . .
C3 C2 H2 115.1 . .
C1 C2 H2 115.1 . .
N2 C3 C2 124.3(3) . .
N2 C3 C5 119.3(3) . .
C2 C3 C5 116.3(3) . .
C1 C4 H4A 109.5 . .
C1 C4 H4B 109.5 . .
H4A C4 H4B 109.5 . .
C1 C4 H4C 109.5 . .
H4A C4 H4C 109.5 . .
H4B C4 H4C 109.5 . .
C3 C5 H5A 109.5 . .
C3 C5 H5B 109.5 . .
H5A C5 H5B 109.5 . .
C3 C5 H5C 109.5 . .
H5A C5 H5C 109.5 . .
H5B C5 H5C 109.5 . .
C11 C6 C7 120.8(3) . .
C11 C6 N1 121.3(3) . .
C7 C6 N1 117.9(3) . .
C8 C7 C6 118.4(3) . .
C8 C7 C12 120.5(3) . .
C6 C7 C12 121.0(3) . .
C7 C8 C9 122.2(3) . .
C7 C8 H8 118.9 . .
C9 C8 H8 118.9 . .
C8 C9 C10 118.0(3) . .
C8 C9 C13 121.5(3) . .
C10 C9 C13 120.4(3) . .
C9 C10 C11 122.1(3) . .
C9 C10 H10 118.9 . .
C11 C10 H10 118.9 . .
C6 C11 C10 118.4(3) . .
C6 C11 C14 121.9(3) . .
C10 C11 C14 119.7(3) . .
C7 C12 H12A 109.5 . .
C7 C12 H12B 109.5 . .
H12A C12 H12B 109.5 . .
C7 C12 H12C 109.5 . .
H12A C12 H12C 109.5 . .
H12B C12 H12C 109.5 . .
C9 C13 H13A 109.5 . .
C9 C13 H13B 109.5 . .
H13A C13 H13B 109.5 . .
C9 C13 H13C 109.5 . .
H13A C13 H13C 109.5 . .
H13B C13 H13C 109.5 . .
C11 C14 H14A 109.5 . .
C11 C14 H14B 109.5 . .
H14A C14 H14B 109.5 . .
C11 C14 H14C 109.5 . .
H14A C14 H14C 109.5 . .
H14B C14 H14C 109.5 . .
C16 C15 C20 120.4(3) . .
C16 C15 N2 121.5(3) . .
C20 C15 N2 118.1(3) . .
C17 C16 C15 118.6(3) . .
C17 C16 C21 120.2(3) . .
C15 C16 C21 121.2(3) . .
C18 C17 C16 122.7(3) . .
C18 C17 H17 118.6 . .
C16 C17 H17 118.6 . .
C17 C18 C19 117.6(3) . .
C17 C18 C22 120.7(3) . .
C19 C18 C22 121.7(3) . .
C20 C19 C18 121.8(3) . .
C20 C19 H19 119.1 . .
C18 C19 H19 119.1 . .
C19 C20 C15 118.9(3) . .
C19 C20 C23 120.6(3) . .
C15 C20 C23 120.4(3) . .
C16 C21 H21A 109.5 . .
C16 C21 H21B 109.5 . .
H21A C21 H21B 109.5 . .
C16 C21 H21C 109.5 . .
H21A C21 H21C 109.5 . .
H21B C21 H21C 109.5 . .
C18 C22 H22A 109.5 . .
C18 C22 H22B 109.5 . .
H22A C22 H22B 109.5 . .
C18 C22 H22C 109.5 . .
H22A C22 H22C 109.5 . .
H22B C22 H22C 109.5 . .
C20 C23 H23A 109.5 . .
C20 C23 H23B 109.5 . .
H23A C23 H23B 109.5 . .
C20 C23 H23C 109.5 . .
H23A C23 H23C 109.5 . .
H23B C23 H23C 109.5 . .
N3 C24 C27 108.6(3) . .
N3 C24 C25 108.9(3) . .
C27 C24 C25 110.6(3) . .
N3 C24 C26 109.6(3) . .
C27 C24 C26 109.4(3) . .
C25 C24 C26 109.9(3) . .
C24 C25 H25A 109.5 . .
C24 C25 H25B 109.5 . .
H25A C25 H25B 109.5 . .
C24 C25 H25C 109.5 . .
H25A C25 H25C 109.5 . .
H25B C25 H25C 109.5 . .
C24 C26 H26A 109.5 . .
C24 C26 H26B 109.5 . .
H26A C26 H26B 109.5 . .
C24 C26 H26C 109.5 . .
H26A C26 H26C 109.5 . .
H26B C26 H26C 109.5 . .
C24 C27 H27A 109.5 . .
C24 C27 H27B 109.5 . .
H27A C27 H27B 109.5 . .
C24 C27 H27C 109.5 . .
H27A C27 H27C 109.5 . .
H27B C27 H27C 109.5 . .
C1 N1 C6 117.2(3) . .
C1 N1 Nb1 127.1(2) . .
C6 N1 Nb1 115.7(2) . .
C3 N2 C15 116.5(3) . .
C3 N2 Nb1 127.6(2) . .
C15 N2 Nb1 115.7(2) . .
C24 N3 Nb1 175.4(2) . .
N3 Nb1 N2 115.43(12) . .
N3 Nb1 N1 117.75(12) . .
N2 Nb1 N1 84.58(10) . .
N3 Nb1 Nb1 95.17(9) . 3_666
N2 Nb1 Nb1 123.82(7) . 3_666
N1 Nb1 Nb1 122.40(7) . 3_666
N3 Nb1 H1 92.5(10) . .
N2 Nb1 H1 84.6(10) . .
N1 Nb1 H1 149.6(10) . .
Nb1 Nb1 H1 46.2(10) 3_666 .

loop_
_geom_bond_atom_site_label_1
_geom_bond_atom_site_label_2
_geom_bond_distance
_geom_bond_site_symmetry_2
C1 N1 1.341(4) .
C1 C2 1.399(5) .
C1 C4 1.510(5) .
C2 C3 1.397(5) .
C2 H2 0.9500 .
C3 N2 1.328(4) .
C3 C5 1.515(5) .
C4 H4A 0.9800 .
C4 H4B 0.9800 .
C4 H4C 0.9800 .
C5 H5A 0.9800 .
C5 H5B 0.9800 .
C5 H5C 0.9800 .
C6 C11 1.390(5) .
C6 C7 1.411(5) .
C6 N1 1.451(4) .
C7 C8 1.386(5) .
C7 C12 1.508(5) .
C8 C9 1.386(5) .
C8 H8 0.9500 .
C9 C10 1.389(5) .
C9 C13 1.511(5) .
C10 C11 1.397(5) .
C10 H10 0.9500 .
C11 C14 1.507(5) .
C12 H12A 0.9800 .
C12 H12B 0.9800 .
C12 H12C 0.9800 .
C13 H13A 0.9800 .
C13 H13B 0.9800 .
C13 H13C 0.9800 .
C14 H14A 0.9800 .
C14 H14B 0.9800 .
C14 H14C 0.9800 .
C15 C16 1.395(5) .
C15 C20 1.401(5) .
C15 N2 1.451(4) .
C16 C17 1.385(5) .
C16 C21 1.514(5) .
C17 C18 1.384(5) .
C17 H17 0.9500 .
C18 C19 1.391(5) .
C18 C22 1.510(5) .
C19 C20 1.390(5) .
C19 H19 0.9500 .
C20 C23 1.508(5) .
C21 H21A 0.9800 .
C21 H21B 0.9800 .
C21 H21C 0.9800 .
C22 H22A 0.9800 .
C22 H22B 0.9800 .
C22 H22C 0.9800 .
C23 H23A 0.9800 .
C23 H23B 0.9800 .
C23 H23C 0.9800 .
C24 N3 1.466(4) .
C24 C27 1.526(5) .
C24 C25 1.530(5) .
C24 C26 1.532(5) .
C25 H25A 0.9800 .
C25 H25B 0.9800 .
C25 H25C 0.9800 .
C26 H26A 0.9800 .
C26 H26B 0.9800 .
C26 H26C 0.9800 .
C27 H27A 0.9800 .
C27 H27B 0.9800 .
C27 H27C 0.9800 .
N1 Nb1 2.206(3) .
N2 Nb1 2.204(3) .
N3 Nb1 1.775(3) .
Nb1 Nb1 2.7005(6) 3_666
Nb1 H1 1.91(3) .
